data_1574592
loop_
_publ_author_name
'Bello-Garc\'ia, Jes\'us'
'Varela, Jes\'us A.'
'Sa\'a, Carlos'

_publ_section_title
;
 Transition metal-free vs. metal-catalyzed cyclotrimerization of
 didehydro[8]annulenes (COTynes): a complex pathway to non-planar PAHs --
 Dewar benzenes vs. benzotri[8]annulenes
;
_journal_issue 24
_journal_name_full 'Chemical Science'
_journal_page_first 10874
_journal_page_last 10880
_journal_paper_doi 10.1039/D5SC03035H
_journal_volume 16
_journal_year 2025
_chemical_absolute_configuration unk
_chemical_formula_moiety 'C16  H12'
_chemical_formula_sum 'C16 H12'
_chemical_formula_weight 204.26
_space_group_IT_number 19
_space_group_name_Hall 'P 2ac 2ab'
_space_group_name_H-M_alt 'P 21 21 21'
_symmetry_cell_setting orthorhombic
_symmetry_Int_Tables_number 19
_symmetry_space_group_name_Hall 'P 2ac 2ab'
_symmetry_space_group_name_H-M 'P 21 21 21'
_atom_sites_solution_hydrogens geom
_atom_sites_solution_primary dual
_atom_sites_solution_secondary dual
_audit_conform_dict_location ftp://ftp.iucr.org/pub/cif_core.dic
_audit_conform_dict_name cif_core.dic
_audit_conform_dict_version 2.4.5
_audit_creation_date 2022-11-28T08:58:45-00:00
_audit_creation_method 'WinGX routine CIF_UPDATE'
_audit_update_record
;
2025-01-20 deposited with the CCDC.	2025-05-08 downloaded from the CCDC.
;
_cell_angle_alpha 90
_cell_angle_beta 90
_cell_angle_gamma 90
_cell_formula_units_Z 4
_cell_length_a 6.4618(2)
_cell_length_b 7.8144(2)
_cell_length_c 22.3901(6)
_cell_measurement_reflns_used 7525
_cell_measurement_temperature 299(2)
_cell_measurement_theta_max 74.55
_cell_measurement_theta_min 6.00
_cell_measurement_wavelength 1.54178
_cell_volume 1130.59(5)
_computing_cell_refinement 'SAINT V8.40B (Bruker AXS LLC, 2019)'
_computing_data_collection 'APPEX3v2022.1-1 (BRUKER AXS, 2021)'
_computing_data_reduction 'SAINT V8.40B (Bruker AXS LLC, 2019)'
_computing_molecular_graphics 'Ortep for Windows (Farrugia, 2012)'
_computing_publication_material 'WinGX publication routines (Farrugia, 2012)'
_computing_structure_refinement 'SHELXL-2019/1 (Sheldrick, 2019)'
_computing_structure_solution 'SHELXT-2018/2 (Sheldrick, 2015)'
_diffrn_ambient_temperature 299(2)
_diffrn_detector_area_resol_mean 7.3910
_diffrn_measured_fraction_theta_full 0.995
_diffrn_measured_fraction_theta_max 0.995
_diffrn_measurement_device_type 'Bruker D8 VENTURE PHOTON III-14'
_diffrn_measurement_method 'omega and phi'
_diffrn_radiation_monochromator 'Incoatec multilayer mirror'
_diffrn_radiation_probe x-ray
_diffrn_radiation_type CuK\a
_diffrn_radiation_wavelength 1.54178
_diffrn_reflns_av_R_equivalents 0.0318
_diffrn_reflns_av_unetI/netI 0.0202
_diffrn_reflns_Laue_measured_fraction_full 0.995
_diffrn_reflns_Laue_measured_fraction_max 0.995
_diffrn_reflns_limit_h_max 7
_diffrn_reflns_limit_h_min -7
_diffrn_reflns_limit_k_max 9
_diffrn_reflns_limit_k_min -9
_diffrn_reflns_limit_l_max 27
_diffrn_reflns_limit_l_min -26
_diffrn_reflns_number 13018
_diffrn_reflns_point_group_measured_fraction_full 0.994
_diffrn_reflns_point_group_measured_fraction_max 0.994
_diffrn_reflns_theta_full 67.679
_diffrn_reflns_theta_max 69.974
_diffrn_reflns_theta_min 5.998
_diffrn_source 'INCOATEC microfocus sealed tube'
_diffrn_source_type 'Incoatec I\mS 3.0'
_diffrn_standards_number 0
_exptl_absorpt_coefficient_mu 0.512
_exptl_absorpt_correction_T_max 0.9582
_exptl_absorpt_correction_T_min 0.8677
_exptl_absorpt_correction_type multi-scan
_exptl_absorpt_process_details 'BRUKER SADABS-2016/2'
_exptl_crystal_colour Colourless
_exptl_crystal_density_diffrn 1.2
_exptl_crystal_density_method 'not measured'
_exptl_crystal_description plate
_exptl_crystal_F_000 432
_exptl_crystal_size_max 0.20
_exptl_crystal_size_mid 0.18
_exptl_crystal_size_min 0.05
_refine_diff_density_max 0.077
_refine_diff_density_min -0.089
_refine_diff_density_rms 0.024
_refine_ls_abs_structure_details
;
 Flack x determined using 776 quotients [(I+)-(I-)]/[(I+)+(I-)]
 (Parsons, Flack and Wagner, Acta Cryst. B69 (2013) 249-259).
;
_refine_ls_abs_structure_Flack -0.4(7)
_refine_ls_extinction_method none
_refine_ls_goodness_of_fit_ref 1.093
_refine_ls_hydrogen_treatment constr
_refine_ls_matrix_type full
_refine_ls_number_constraints 0
_refine_ls_number_parameters 145
_refine_ls_number_reflns 2140
_refine_ls_number_restraints 0
_refine_ls_restrained_S_all 1.093
_refine_ls_R_factor_all 0.035
_refine_ls_R_factor_gt 0.031
_refine_ls_shift/su_max 0
_refine_ls_shift/su_mean 0
_refine_ls_structure_factor_coef Fsqd
_refine_ls_weighting_details 'w=1/[\s^2^(Fo^2^)+(0.0351P)^2^+0.0954P] where P=(Fo^2^+2Fc^2^)/3'
_refine_ls_weighting_scheme calc
_refine_ls_wR_factor_gt 0.0762
_refine_ls_wR_factor_ref 0.0802
_reflns_Friedel_coverage 0.678
_reflns_Friedel_fraction_full 0.992
_reflns_Friedel_fraction_max 0.991
_reflns_number_gt 1976
_reflns_number_total 2140
_reflns_threshold_expression 'I > 2\s(I)'
_cod_data_source_file d5sc03035h10.cif
_cod_data_source_block CS1JBG1250
_cod_depositor_comments 'Adding full bibliography for 1574592--1574593.cif.'
_cod_database_code 1574592
_shelx_estimated_absorpt_t_min 0.905
_shelx_estimated_absorpt_t_max 0.975
_shelx_shelxl_version_number 2019/1

loop_
_symmetry_equiv_pos_as_xyz
'x, y, z'
'x+1/2, -y+1/2, -z'
'-x, y+1/2, -z+1/2'
'-x+1/2, -y, z+1/2'

loop_
_atom_site_label
_atom_site_type_symbol
_atom_site_fract_x
_atom_site_fract_y
_atom_site_fract_z
_atom_site_U_iso_or_equiv
_atom_site_adp_type
_atom_site_occupancy
_atom_site_site_symmetry_order
_atom_site_calc_flag
_atom_site_refinement_flags_posn
_atom_site_refinement_flags_adp
_atom_site_refinement_flags_occupancy
_atom_site_disorder_assembly
_atom_site_disorder_group
C1 C 0.5066(3) 0.5622(2) 0.51772(8) 0.0513(4) Uani 1 1 d . . . . .
C2 C 0.5886(4) 0.6521(2) 0.56738(9) 0.0640(5) Uani 1 1 d . . . . .
H2 H 0.718915 0.701993 0.564749 0.077 Uiso 1 1 calc R U . . .
C3 C 0.4777(4) 0.6660(3) 0.61893(9) 0.0754(6) Uani 1 1 d . . . . .
H3 H 0.532893 0.725293 0.651237 0.091 Uiso 1 1 calc R U . . .
C4 C 0.2813(4) 0.5918(3) 0.62358(9) 0.0770(7) Uani 1 1 d . . . . .
H4 H 0.20696 0.602373 0.658958 0.092 Uiso 1 1 calc R U . . .
C5 C 0.1982(4) 0.5045(2) 0.57702(9) 0.0684(5) Uani 1 1 d . . . . .
H5 H 0.067851 0.455328 0.580952 0.082 Uiso 1 1 calc R U . . .
C6 C 0.3072(3) 0.4872(2) 0.52261(7) 0.0520(4) Uani 1 1 d . . . . .
C7 C 0.2285(3) 0.3965(2) 0.47308(8) 0.0522(4) Uani 1 1 d . . . . .
H7 H 0.100589 0.343038 0.476681 0.063 Uiso 1 1 calc R U . . .
C8 C 0.3324(3) 0.3838(2) 0.41987(7) 0.0470(4) Uani 1 1 d . . . . .
C9 C 0.2336(3) 0.2842(2) 0.37156(9) 0.0578(5) Uani 1 1 d . . . . .
H9 H 0.190818 0.174368 0.381728 0.069 Uiso 1 1 calc R U . . .
C10 C 0.1981(3) 0.3314(3) 0.31533(9) 0.0645(5) Uani 1 1 d . . . . .
H10 H 0.125701 0.253016 0.292066 0.077 Uiso 1 1 calc R U . . .
C11 C 0.2575(3) 0.4892(3) 0.28553(8) 0.0693(5) Uani 1 1 d . . . . .
H11 H 0.15161 0.550853 0.267407 0.083 Uiso 1 1 calc R U . . .
C12 C 0.4453(3) 0.5543(3) 0.28140(9) 0.0700(6) Uani 1 1 d . . . . .
H12 H 0.458534 0.656506 0.260448 0.084 Uiso 1 1 calc R U . . .
C13 C 0.6323(3) 0.4823(3) 0.30629(9) 0.0646(5) Uani 1 1 d . . . . .
H13 H 0.740656 0.465385 0.279592 0.078 Uiso 1 1 calc R U . . .
C14 C 0.6689(3) 0.4376(3) 0.36222(9) 0.0593(5) Uani 1 1 d . . . . .
H14 H 0.796699 0.386687 0.369224 0.071 Uiso 1 1 calc R U . . .
C15 C 0.5341(2) 0.4573(2) 0.41527(7) 0.0482(4) Uani 1 1 d . . . . .
C16 C 0.6159(3) 0.5414(2) 0.46375(8) 0.0522(4) Uani 1 1 d . . . . .
H16 H 0.748749 0.586325 0.460819 0.063 Uiso 1 1 calc R U . . .

loop_
_atom_site_aniso_label
_atom_site_aniso_U_11
_atom_site_aniso_U_22
_atom_site_aniso_U_33
_atom_site_aniso_U_23
_atom_site_aniso_U_13
_atom_site_aniso_U_12
C1 0.0587(10) 0.0394(8) 0.0560(9) 0.0100(7) -0.0049(8) 0.0019(8)
C2 0.0777(13) 0.0490(10) 0.0652(11) 0.0036(8) -0.0136(10) 0.0023(10)
C3 0.1109(19) 0.0578(11) 0.0576(11) 0.0014(9) -0.0095(12) 0.0093(12)
C4 0.1132(19) 0.0626(12) 0.0552(11) 0.0058(9) 0.0120(12) 0.0119(13)
C5 0.0837(14) 0.0558(10) 0.0657(11) 0.0105(9) 0.0195(10) 0.0021(10)
C6 0.0595(10) 0.0406(8) 0.0558(9) 0.0098(7) 0.0060(8) 0.0033(8)
C7 0.0468(9) 0.0436(8) 0.0662(10) 0.0079(7) 0.0083(8) -0.0038(7)
C8 0.0425(8) 0.0391(8) 0.0595(9) 0.0045(7) 0.0021(7) 0.0016(7)
C9 0.0471(9) 0.0494(9) 0.0769(12) -0.0068(8) 0.0051(9) -0.0061(8)
C10 0.0487(10) 0.0763(13) 0.0687(11) -0.0231(10) 0.0003(9) -0.0004(9)
C11 0.0663(12) 0.0862(14) 0.0554(10) -0.0040(10) -0.0030(9) 0.0181(11)
C12 0.0807(15) 0.0739(12) 0.0555(11) 0.0061(10) 0.0065(10) 0.0031(11)
C13 0.0554(11) 0.0736(12) 0.0648(11) -0.0045(10) 0.0164(9) -0.0077(10)
C14 0.0409(9) 0.0658(11) 0.0712(11) 0.0013(9) 0.0094(8) -0.0004(8)
C15 0.0429(8) 0.0434(8) 0.0582(9) 0.0076(7) 0.0024(7) 0.0013(7)
C16 0.0454(9) 0.0488(9) 0.0626(10) 0.0089(8) -0.0016(8) -0.0043(8)

loop_
_atom_type_symbol
_atom_type_description
_atom_type_scat_dispersion_real
_atom_type_scat_dispersion_imag
_atom_type_scat_source
C C 0.0181 0.0091 'International Tables Vol C Tables 4.2.6.8 and 6.1.1.4'
H H 0 0 'International Tables Vol C Tables 4.2.6.8 and 6.1.1.4'

loop_
_geom_angle_atom_site_label_1
_geom_angle_atom_site_label_2
_geom_angle_atom_site_label_3
_geom_angle
_geom_angle_site_symmetry_1
_geom_angle_site_symmetry_3
_geom_angle_publ_flag
C16 C1 C2 122.83(18) . . ?
C16 C1 C6 118.27(15) . . ?
C2 C1 C6 118.89(17) . . ?
C3 C2 C1 120.5(2) . . ?
C3 C2 H2 119.8 . . ?
C1 C2 H2 119.8 . . ?
C2 C3 C4 120.4(2) . . ?
C2 C3 H3 119.8 . . ?
C4 C3 H3 119.8 . . ?
C5 C4 C3 120.7(2) . . ?
C5 C4 H4 119.7 . . ?
C3 C4 H4 119.7 . . ?
C4 C5 C6 120.9(2) . . ?
C4 C5 H5 119.6 . . ?
C6 C5 H5 119.6 . . ?
C7 C6 C5 123.09(17) . . ?
C7 C6 C1 118.26(15) . . ?
C5 C6 C1 118.64(17) . . ?
C8 C7 C6 122.90(15) . . ?
C8 C7 H7 118.6 . . ?
C6 C7 H7 118.6 . . ?
C7 C8 C15 118.71(15) . . ?
C7 C8 C9 117.58(15) . . ?
C15 C8 C9 123.58(15) . . ?
C10 C9 C8 128.36(17) . . ?
C10 C9 H9 115.8 . . ?
C8 C9 H9 115.8 . . ?
C9 C10 C11 128.55(18) . . ?
C9 C10 H10 115.7 . . ?
C11 C10 H10 115.7 . . ?
C12 C11 C10 127.05(19) . . ?
C12 C11 H11 116.5 . . ?
C10 C11 H11 116.5 . . ?
C11 C12 C13 126.31(19) . . ?
C11 C12 H12 116.8 . . ?
C13 C12 H12 116.8 . . ?
C14 C13 C12 128.17(18) . . ?
C14 C13 H13 115.9 . . ?
C12 C13 H13 115.9 . . ?
C13 C14 C15 128.86(18) . . ?
C13 C14 H14 115.6 . . ?
C15 C14 H14 115.6 . . ?
C16 C15 C8 119.09(15) . . ?
C16 C15 C14 117.19(15) . . ?
C8 C15 C14 123.57(15) . . ?
C15 C16 C1 122.65(16) . . ?
C15 C16 H16 118.7 . . ?
C1 C16 H16 118.7 . . ?

loop_
_geom_bond_atom_site_label_1
_geom_bond_atom_site_label_2
_geom_bond_distance
_geom_bond_site_symmetry_2
_geom_bond_publ_flag
C1 C16 1.409(2) . ?
C1 C2 1.418(3) . ?
C1 C6 1.419(3) . ?
C2 C3 1.363(3) . ?
C2 H2 0.93 . ?
C3 C4 1.399(3) . ?
C3 H3 0.93 . ?
C4 C5 1.357(3) . ?
C4 H4 0.93 . ?
C5 C6 1.414(3) . ?
C5 H5 0.93 . ?
C6 C7 1.411(2) . ?
C7 C8 1.371(2) . ?
C7 H7 0.93 . ?
C8 C15 1.428(2) . ?
C8 C9 1.478(2) . ?
C9 C10 1.332(3) . ?
C9 H9 0.93 . ?
C10 C11 1.454(3) . ?
C10 H10 0.93 . ?
C11 C12 1.319(3) . ?
C11 H11 0.93 . ?
C12 C13 1.445(3) . ?
C12 H12 0.93 . ?
C13 C14 1.321(3) . ?
C13 H13 0.93 . ?
C14 C15 1.481(2) . ?
C14 H14 0.93 . ?
C15 C16 1.375(2) . ?
C16 H16 0.93 . ?

loop_
_geom_torsion_atom_site_label_1
_geom_torsion_atom_site_label_2
_geom_torsion_atom_site_label_3
_geom_torsion_atom_site_label_4
_geom_torsion
_geom_torsion_site_symmetry_1
_geom_torsion_site_symmetry_2
_geom_torsion_site_symmetry_3
_geom_torsion_site_symmetry_4
_geom_torsion_publ_flag
C16 C1 C2 C3 -178.88(17) . . . . ?
C6 C1 C2 C3 0.1(3) . . . . ?
C1 C2 C3 C4 0.0(3) . . . . ?
C2 C3 C4 C5 0.2(3) . . . . ?
C3 C4 C5 C6 -0.4(3) . . . . ?
C4 C5 C6 C7 179.43(18) . . . . ?
C4 C5 C6 C1 0.4(3) . . . . ?
C16 C1 C6 C7 -0.3(2) . . . . ?
C2 C1 C6 C7 -179.33(16) . . . . ?
C16 C1 C6 C5 178.72(16) . . . . ?
C2 C1 C6 C5 -0.3(2) . . . . ?
C5 C6 C7 C8 178.27(16) . . . . ?
C1 C6 C7 C8 -2.7(2) . . . . ?
C6 C7 C8 C15 3.6(2) . . . . ?
C6 C7 C8 C9 179.63(15) . . . . ?
C7 C8 C9 C10 128.2(2) . . . . ?
C15 C8 C9 C10 -56.0(3) . . . . ?
C8 C9 C10 C11 4.0(3) . . . . ?
C9 C10 C11 C12 54.7(3) . . . . ?
C10 C11 C12 C13 -0.5(3) . . . . ?
C11 C12 C13 C14 -54.2(3) . . . . ?
C12 C13 C14 C15 -3.8(4) . . . . ?
C7 C8 C15 C16 -1.4(2) . . . . ?
C9 C8 C15 C16 -177.14(16) . . . . ?
C7 C8 C15 C14 173.98(17) . . . . ?
C9 C8 C15 C14 -1.8(2) . . . . ?
C13 C14 C15 C16 -125.7(2) . . . . ?
C13 C14 C15 C8 58.9(3) . . . . ?
C8 C15 C16 C1 -1.7(2) . . . . ?
C14 C15 C16 C1 -177.30(16) . . . . ?
C2 C1 C16 C15 -178.54(16) . . . . ?
C6 C1 C16 C15 2.5(2) . . . . ?
